data_7015625
loop_
_publ_author_name
'Zhu, Yan-Yu'
'Sun, Zhen-Gang'
'Tong, Fei'
'Liu, Zhong-Min'
'Huang, Cui-Ying'
'Wang, Wei-Nan'
'Jiao, Cheng-Qi'
'Wang, Cheng-Lin'
'Li, Chao'
'Chen, Kai'

_publ_section_title
;
 Hydrothermal synthesis, crystal structures, and luminescent properties
 of a series of new lanthanide oxalatophosphonates with a layer
 architecture.
;
_journal_issue 20
_journal_name_full 'Dalton transactions (Cambridge, England : 2003)'
_journal_page_first 5584
_journal_page_last 5590
_journal_paper_doi 10.1039/c0dt01781g
_journal_volume 40
_journal_year 2011
_chemical_formula_sum 'C11 H18 N O12 P2 Tb'
_chemical_formula_weight 577.12
_chemical_name_systematic
;
?
;
_space_group_IT_number 15
_symmetry_cell_setting monoclinic
_symmetry_space_group_name_Hall '-C 2yc'
_symmetry_space_group_name_H-M 'C 1 2/c 1'
_atom_sites_solution_hydrogens geom
_atom_sites_solution_primary direct
_atom_sites_solution_secondary difmap
_audit_creation_method SHELXL-97
_cell_angle_alpha 90.00
_cell_angle_beta 126.430(4)
_cell_angle_gamma 90.00
_cell_formula_units_Z 8
_cell_length_a 28.391(7)
_cell_length_b 8.890(2)
_cell_length_c 17.309(4)
_cell_measurement_reflns_used 455
_cell_measurement_temperature 295(2)
_cell_measurement_theta_max 18.18
_cell_measurement_theta_min 2.58
_cell_volume 3515.0(14)
_computing_cell_refinement 'Bruker SMART'
_computing_data_collection 'Bruker SMART'
_computing_data_reduction 'Bruker SHELXTL'
_computing_molecular_graphics 'Bruker SHELXTL'
_computing_publication_material 'Bruker SHELXTL'
_computing_structure_refinement 'SHELXL-97 (Sheldrick, 1997)'
_computing_structure_solution 'SHELXS-97 (Sheldrick, 1990)'
_diffrn_ambient_temperature 295(2)
_diffrn_measured_fraction_theta_full 0.996
_diffrn_measured_fraction_theta_max 0.996
_diffrn_measurement_device_type 'Smart Apex II CCD'
_diffrn_measurement_method 'omega scans'
_diffrn_radiation_monochromator graphite
_diffrn_radiation_source 'fine-focus sealed tube'
_diffrn_radiation_type MoK\a
_diffrn_radiation_wavelength 0.71073
_diffrn_reflns_av_R_equivalents 0.1262
_diffrn_reflns_av_sigmaI/netI 0.1361
_diffrn_reflns_limit_h_max 30
_diffrn_reflns_limit_h_min -29
_diffrn_reflns_limit_k_max 9
_diffrn_reflns_limit_k_min -9
_diffrn_reflns_limit_l_max 16
_diffrn_reflns_limit_l_min -18
_diffrn_reflns_number 6713
_diffrn_reflns_theta_full 22.26
_diffrn_reflns_theta_max 22.26
_diffrn_reflns_theta_min 1.78
_diffrn_standards_decay_% 0
_diffrn_standards_interval_count 0
_diffrn_standards_interval_time 0
_diffrn_standards_number 0
_exptl_absorpt_coefficient_mu 4.271
_exptl_absorpt_correction_T_max 0.7182
_exptl_absorpt_correction_T_min 0.6282
_exptl_absorpt_correction_type empirical
_exptl_absorpt_process_details sadabs
_exptl_crystal_colour colorless
_exptl_crystal_density_diffrn 2.181
_exptl_crystal_density_method 'not measured'
_exptl_crystal_description plate
_exptl_crystal_F_000 2256
_exptl_crystal_size_max 0.12
_exptl_crystal_size_mid 0.10
_exptl_crystal_size_min 0.08
_refine_diff_density_max 1.188
_refine_diff_density_min -0.884
_refine_diff_density_rms 0.203
_refine_ls_extinction_method none
_refine_ls_goodness_of_fit_ref 0.975
_refine_ls_hydrogen_treatment constr
_refine_ls_matrix_type full
_refine_ls_number_parameters 244
_refine_ls_number_reflns 2221
_refine_ls_number_restraints 18
_refine_ls_restrained_S_all 0.973
_refine_ls_R_factor_all 0.1090
_refine_ls_R_factor_gt 0.0489
_refine_ls_shift/su_max 0.000
_refine_ls_shift/su_mean 0.000
_refine_ls_structure_factor_coef Fsqd
_refine_ls_weighting_details 'calc w=1/[\s^2^(Fo^2^)+(0.0240P)^2^+0.0000P] where P=(Fo^2^+2Fc^2^)/3'
_refine_ls_weighting_scheme calc
_refine_ls_wR_factor_gt 0.0775
_refine_ls_wR_factor_ref 0.0939
_reflns_number_gt 1374
_reflns_number_total 2221
_reflns_threshold_expression >2sigma(I)
_cod_data_source_file c0dt01781g.txt
_cod_data_source_block szg99
_cod_depositor_comments
;
The following automatic conversions were performed:
'_symmetry_cell_setting' value 'Monoclinic' changed to 'monoclinic'
according to '/home/saulius/struct/CIF-dictionaries/cif_core.dic'
dictionary named 'cif_core.dic' version 2.4.1 from 2010-06-29.

Automatic conversion script
Id: cif_fix_enum 1555 2011-01-17 13:19:09Z saulius 
;
_cod_original_cell_volume 3515.0(15)
_cod_original_sg_symbol_H-M C2/c
_cod_database_code 7015625

loop_
_symmetry_equiv_pos_as_xyz
'x, y, z'
'-x, y, -z+1/2'
'x+1/2, y+1/2, z'
'-x+1/2, y+1/2, -z+1/2'
'-x, -y, -z'
'x, -y, z-1/2'
'-x+1/2, -y+1/2, -z'
'x+1/2, -y+1/2, z-1/2'

loop_
_atom_site_label
_atom_site_type_symbol
_atom_site_fract_x
_atom_site_fract_y
_atom_site_fract_z
_atom_site_U_iso_or_equiv
_atom_site_adp_type
_atom_site_occupancy
_atom_site_symmetry_multiplicity
_atom_site_calc_flag
_atom_site_refinement_flags
_atom_site_disorder_assembly
_atom_site_disorder_group
Tb1 Tb 0.24775(3) 0.63922(7) 0.61984(5) 0.0206(2) Uani 1 1 d . . .
P1 P 0.37198(17) 0.7430(4) 0.6230(3) 0.0217(10) Uani 1 1 d . . .
P2 P 0.26746(17) 1.0435(4) 0.5687(3) 0.0220(10) Uani 1 1 d . . .
O1 O 0.3368(3) 0.6492(10) 0.6446(6) 0.026(2) Uani 1 1 d . . .
O2 O 0.3394(4) 0.8288(9) 0.5292(6) 0.024(2) Uani 1 1 d . . .
O3 O 0.4229(3) 0.6479(10) 0.6371(6) 0.033(2) Uani 1 1 d . . .
H3A H 0.4225 0.6598 0.5887 0.049 Uiso 1 1 d R . .
O4 O 0.2541(4) 0.8900(9) 0.5844(6) 0.027(2) Uani 1 1 d . . .
O5 O 0.2604(4) 1.0720(10) 0.4757(6) 0.028(3) Uani 1 1 d . . .
O6 O 0.2309(3) 1.1620(9) 0.5803(5) 0.026(2) Uani 1 1 d U . .
H6A H 0.2324 1.2466 0.5609 0.039 Uiso 1 1 d R . .
O7 O 0.3083(4) 0.7766(9) 0.7726(6) 0.024(2) Uani 1 1 d . . .
O8 O 0.3075(4) 0.9612(10) 0.8592(6) 0.027(3) Uani 1 1 d . . .
O9 O 0.1909(4) 0.7688(10) 0.6650(7) 0.030(3) Uani 1 1 d . . .
O10 O 0.1921(4) 0.9495(10) 0.7558(6) 0.026(2) Uani 1 1 d . . .
O1W O 0.4290(5) 0.6722(12) 0.4959(8) 0.075(4) Uani 1 1 d . . .
H1WA H 0.4573 0.6476 0.4937 0.112 Uiso 1 1 d R . .
H1WB H 0.4017 0.7137 0.4438 0.112 Uiso 1 1 d R . .
O2W O 0.0758(5) 0.1063(12) 0.6051(8) 0.077(4) Uani 1 1 d . . .
H2WA H 0.0520 0.0617 0.6122 0.115 Uiso 1 1 d R . .
H2WB H 0.0962 0.1687 0.6497 0.115 Uiso 1 1 d R . .
N1 N 0.3785(5) 0.9685(12) 0.7426(8) 0.031(3) Uani 1 1 d . . .
H1A H 0.3518 0.9045 0.7377 0.037 Uiso 1 1 d R . .
C1 C 0.4136(5) 0.8740(17) 0.7219(9) 0.029(4) Uani 1 1 d . . .
H1B H 0.4338 0.9415 0.7079 0.034 Uiso 1 1 d R . .
H1C H 0.4434 0.8217 0.7791 0.034 Uiso 1 1 d R . .
C2 C 0.3433(5) 1.0887(14) 0.6699(10) 0.030(4) Uani 1 1 d . . .
H2A H 0.3412 1.1706 0.7026 0.035 Uiso 1 1 d R . .
H2B H 0.3650 1.1214 0.6468 0.035 Uiso 1 1 d R . .
C3 C 0.4170(7) 1.0299(17) 0.8460(11) 0.039(5) Uani 1 1 d . . .
H3B H 0.3925 1.0855 0.8570 0.047 Uiso 1 1 d R . .
H3C H 0.4336 0.9482 0.8897 0.047 Uiso 1 1 d R . .
C4 C 0.4677(6) 1.1183(19) 0.8657(10) 0.033(4) Uani 1 1 d . . .
C5 C 0.5232(7) 1.0606(17) 0.9130(11) 0.034(4) Uani 1 1 d . . .
H5 H 0.5290 0.9599 0.9311 0.040 Uiso 1 1 calc R . .
C6 C 0.5709(7) 1.144(2) 0.9352(11) 0.049(4) Uani 1 1 d . . .
H6 H 0.6083 1.1022 0.9703 0.058 Uiso 1 1 calc R . .
C7 C 0.5615(8) 1.289(2) 0.9038(11) 0.048(5) Uani 1 1 d . . .
H7 H 0.5925 1.3466 0.9158 0.058 Uiso 1 1 calc R . .
C8 C 0.5061(7) 1.3513(19) 0.8544(11) 0.041(4) Uani 1 1 d . . .
H8 H 0.5001 1.4496 0.8319 0.049 Uiso 1 1 calc R . .
C9 C 0.4599(7) 1.2698(17) 0.8380(11) 0.044(5) Uani 1 1 d . . .
H9 H 0.4235 1.3150 0.8087 0.053 Uiso 1 1 calc R . .
C10 C 0.2825(5) 0.8659(17) 0.7949(9) 0.019(3) Uani 1 1 d U . .
C11 C 0.2157(6) 0.8617(18) 0.7326(9) 0.019(3) Uani 1 1 d U . .

loop_
_atom_site_aniso_label
_atom_site_aniso_U_11
_atom_site_aniso_U_22
_atom_site_aniso_U_33
_atom_site_aniso_U_23
_atom_site_aniso_U_13
_atom_site_aniso_U_12
Tb1 0.0336(4) 0.0136(4) 0.0219(5) -0.0003(5) 0.0204(4) -0.0005(5)
P1 0.028(2) 0.019(2) 0.021(3) -0.0008(19) 0.017(2) 0.003(2)
P2 0.037(3) 0.014(2) 0.026(3) -0.0019(19) 0.025(3) 0.002(2)
O1 0.033(5) 0.022(5) 0.027(6) 0.012(5) 0.020(5) 0.001(6)
O2 0.044(6) 0.015(6) 0.031(7) -0.008(5) 0.032(6) -0.003(5)
O3 0.042(6) 0.041(6) 0.027(6) 0.010(6) 0.026(5) 0.015(6)
O4 0.044(6) 0.014(6) 0.024(6) 0.009(4) 0.020(6) 0.005(5)
O5 0.041(6) 0.023(6) 0.023(7) 0.004(5) 0.022(6) 0.001(5)
O6 0.043(5) 0.008(5) 0.033(6) 0.009(4) 0.026(5) 0.006(4)
O7 0.031(6) 0.021(6) 0.027(7) -0.009(5) 0.022(6) -0.003(5)
O8 0.043(7) 0.020(6) 0.022(7) -0.012(5) 0.021(6) -0.013(5)
O9 0.044(7) 0.024(6) 0.039(8) -0.009(5) 0.034(6) -0.010(5)
O10 0.038(6) 0.023(6) 0.023(7) -0.004(5) 0.021(6) -0.004(5)
O1W 0.130(11) 0.072(9) 0.089(10) 0.028(8) 0.102(10) 0.025(9)
O2W 0.080(9) 0.063(10) 0.077(10) -0.013(7) 0.041(8) -0.031(8)
N1 0.052(9) 0.022(7) 0.028(9) -0.007(6) 0.029(8) -0.011(7)
C1 0.024(8) 0.047(10) 0.019(9) 0.014(9) 0.015(8) 0.012(9)
C2 0.042(10) 0.011(9) 0.050(12) 0.012(7) 0.035(10) 0.010(7)
C3 0.058(12) 0.043(10) 0.031(12) -0.014(9) 0.034(11) -0.011(9)
C4 0.030(10) 0.050(13) 0.017(10) -0.019(9) 0.013(9) -0.026(10)
C5 0.053(12) 0.034(10) 0.026(11) 0.006(8) 0.031(11) 0.004(10)
C6 0.032(10) 0.068(13) 0.035(12) -0.002(12) 0.014(9) 0.008(12)
C7 0.040(12) 0.069(15) 0.026(12) -0.016(10) 0.015(11) -0.005(10)
C8 0.054(11) 0.026(10) 0.046(12) -0.010(10) 0.031(11) -0.003(11)
C9 0.049(12) 0.039(11) 0.039(13) 0.001(9) 0.023(11) -0.010(10)
C10 0.020(3) 0.019(3) 0.019(3) 0.0005(10) 0.012(2) -0.0004(10)
C11 0.030(7) 0.022(7) 0.016(7) 0.005(6) 0.019(6) -0.001(7)

loop_
_atom_type_symbol
_atom_type_description
_atom_type_scat_dispersion_real
_atom_type_scat_dispersion_imag
_atom_type_scat_source
C C 0.0033 0.0016 'International Tables Vol C Tables 4.2.6.8 and 6.1.1.4'
H H 0.0000 0.0000 'International Tables Vol C Tables 4.2.6.8 and 6.1.1.4'
N N 0.0061 0.0033 'International Tables Vol C Tables 4.2.6.8 and 6.1.1.4'
O O 0.0106 0.0060 'International Tables Vol C Tables 4.2.6.8 and 6.1.1.4'
P P 0.1023 0.0942 'International Tables Vol C Tables 4.2.6.8 and 6.1.1.4'
Tb Tb -0.1723 4.1537 'International Tables Vol C Tables 4.2.6.8 and 6.1.1.4'

loop_
_geom_angle_atom_site_label_1
_geom_angle_atom_site_label_2
_geom_angle_atom_site_label_3
_geom_angle
_geom_angle_site_symmetry_1
_geom_angle_site_symmetry_3
_geom_angle_publ_flag
O2 Tb1 O1 122.4(3) 7_566 . ?
O2 Tb1 O4 77.7(3) 7_566 . ?
O1 Tb1 O4 76.4(3) . . ?
O2 Tb1 O8 83.5(3) 7_566 4_546 ?
O1 Tb1 O8 137.8(3) . 4_546 ?
O4 Tb1 O8 145.4(3) . 4_546 ?
O2 Tb1 O5 74.1(3) 7_566 7_566 ?
O1 Tb1 O5 78.8(3) . 7_566 ?
O4 Tb1 O5 123.3(3) . 7_566 ?
O8 Tb1 O5 77.6(3) 4_546 7_566 ?
O2 Tb1 O10 142.6(3) 7_566 4_546 ?
O1 Tb1 O10 75.4(3) . 4_546 ?
O4 Tb1 O10 139.5(3) . 4_546 ?
O8 Tb1 O10 65.9(3) 4_546 4_546 ?
O5 Tb1 O10 78.5(3) 7_566 4_546 ?
O2 Tb1 O9 80.0(3) 7_566 . ?
O1 Tb1 O9 141.1(3) . . ?
O4 Tb1 O9 78.8(3) . . ?
O8 Tb1 O9 69.5(3) 4_546 . ?
O5 Tb1 O9 140.0(3) 7_566 . ?
O10 Tb1 O9 106.8(3) 4_546 . ?
O2 Tb1 O7 138.2(3) 7_566 . ?
O1 Tb1 O7 78.0(3) . . ?
O4 Tb1 O7 72.3(3) . . ?
O8 Tb1 O7 105.5(3) 4_546 . ?
O5 Tb1 O7 147.4(3) 7_566 . ?
O10 Tb1 O7 73.8(3) 4_546 . ?
O9 Tb1 O7 66.2(3) . . ?
O1 P1 O2 118.2(5) . . ?
O1 P1 O3 110.4(5) . . ?
O2 P1 O3 111.1(5) . . ?
O1 P1 C1 106.1(6) . . ?
O2 P1 C1 109.3(6) . . ?
O3 P1 C1 100.1(5) . . ?
O4 P2 O5 117.4(5) . . ?
O4 P2 O6 109.4(5) . . ?
O5 P2 O6 110.0(5) . . ?
O4 P2 C2 107.9(5) . . ?
O5 P2 C2 108.4(6) . . ?
O6 P2 C2 102.7(5) . . ?
P1 O1 Tb1 142.2(5) . . ?
P1 O2 Tb1 146.3(5) . 7_566 ?
P1 O3 H3A 108.3 . . ?
P2 O4 Tb1 171.5(5) . . ?
P2 O5 Tb1 119.5(5) . 7_566 ?
P2 O6 H6A 110.7 . . ?
C10 O7 Tb1 118.1(8) . . ?
C10 O8 Tb1 120.7(9) . 4_556 ?
C11 O9 Tb1 119.7(8) . . ?
C11 O10 Tb1 119.1(9) . 4_556 ?
H1WA O1W H1WB 110.8 . . ?
H2WA O2W H2WB 110.1 . . ?
C2 N1 C1 114.0(11) . . ?
C2 N1 C3 112.5(11) . . ?
C1 N1 C3 111.3(10) . . ?
C2 N1 H1A 105.4 . . ?
C1 N1 H1A 105.2 . . ?
C3 N1 H1A 107.7 . . ?
N1 C1 P1 115.6(9) . . ?
N1 C1 H1B 107.0 . . ?
P1 C1 H1B 108.6 . . ?
N1 C1 H1C 109.1 . . ?
P1 C1 H1C 110.2 . . ?
H1B C1 H1C 105.9 . . ?
N1 C2 P2 117.7(9) . . ?
N1 C2 H2A 107.2 . . ?
P2 C2 H2A 106.5 . . ?
N1 C2 H2B 107.1 . . ?
P2 C2 H2B 110.4 . . ?
H2A C2 H2B 107.6 . . ?
C4 C3 N1 111.9(12) . . ?
C4 C3 H3B 113.4 . . ?
N1 C3 H3B 108.4 . . ?
C4 C3 H3C 105.4 . . ?
N1 C3 H3C 109.3 . . ?
H3B C3 H3C 108.3 . . ?
C5 C4 C9 117.1(14) . . ?
C5 C4 C3 123.3(16) . . ?
C9 C4 C3 119.6(15) . . ?
C4 C5 C6 123.6(15) . . ?
C4 C5 H5 118.2 . . ?
C6 C5 H5 118.2 . . ?
C7 C6 C5 117.8(16) . . ?
C7 C6 H6 121.1 . . ?
C5 C6 H6 121.1 . . ?
C6 C7 C8 120.6(17) . . ?
C6 C7 H7 119.7 . . ?
C8 C7 H7 119.7 . . ?
C9 C8 C7 120.8(16) . . ?
C9 C8 H8 119.6 . . ?
C7 C8 H8 119.6 . . ?
C8 C9 C4 119.9(15) . . ?
C8 C9 H9 120.0 . . ?
C4 C9 H9 120.0 . . ?
O8 C10 O7 124.7(12) . . ?
O8 C10 C11 117.5(13) . . ?
O7 C10 C11 117.6(12) . . ?
O10 C11 O9 127.2(13) . . ?
O10 C11 C10 116.1(13) . . ?
O9 C11 C10 116.7(13) . . ?

loop_
_geom_bond_atom_site_label_1
_geom_bond_atom_site_label_2
_geom_bond_distance
_geom_bond_site_symmetry_2
_geom_bond_publ_flag
Tb1 O2 2.297(9) 7_566 ?
Tb1 O1 2.302(8) . ?
Tb1 O4 2.348(8) . ?
Tb1 O8 2.403(9) 4_546 ?
Tb1 O5 2.421(9) 7_566 ?
Tb1 O10 2.455(9) 4_546 ?
Tb1 O9 2.457(9) . ?
Tb1 O7 2.457(8) . ?
P1 O1 1.508(9) . ?
P1 O2 1.513(9) . ?
P1 O3 1.563(9) . ?
P1 C1 1.811(14) . ?
P2 O4 1.484(9) . ?
P2 O5 1.520(9) . ?
P2 O6 1.574(9) . ?
P2 C2 1.840(13) . ?
O2 Tb1 2.297(9) 7_566 ?
O3 H3A 0.8388 . ?
O5 Tb1 2.421(9) 7_566 ?
O6 H6A 0.8357 . ?
O7 C10 1.285(14) . ?
O8 C10 1.234(15) . ?
O8 Tb1 2.403(9) 4_556 ?
O9 C11 1.253(15) . ?
O10 C11 1.241(15) . ?
O10 Tb1 2.455(9) 4_556 ?
O1W H1WA 0.8564 . ?
O1W H1WB 0.8488 . ?
O2W H2WA 0.8516 . ?
O2W H2WB 0.8427 . ?
N1 C2 1.494(15) . ?
N1 C1 1.501(15) . ?
N1 C3 1.541(16) . ?
N1 H1A 0.9104 . ?
C1 H1B 0.9544 . ?
C1 H1C 0.9575 . ?
C2 H2A 0.9450 . ?
C2 H2B 0.9581 . ?
C3 C4 1.493(18) . ?
C3 H3B 0.9585 . ?
C3 H3C 0.9476 . ?
C4 C5 1.372(19) . ?
C4 C9 1.402(19) . ?
C5 C6 1.39(2) . ?
C5 H5 0.9300 . ?
C6 C7 1.36(2) . ?
C6 H6 0.9300 . ?
C7 C8 1.382(19) . ?
C7 H7 0.9300 . ?
C8 C9 1.373(19) . ?
C8 H8 0.9300 . ?
C9 H9 0.9300 . ?
C10 C11 1.526(16) . ?
